data_2016879
loop_
_publ_author_name
'Rodr\'iguez, Ricaurte'
'Cobo, Justo'
'Nogueras, Manuel'
'Low, John N.'
'Glidewell, Christopher'

_publ_section_title
;Four
 2-amino-6-aryl-4-methoxy-11<i>H</i>-pyrimido[4,5-<i>b</i>][1,4]benzodiazepines:
 similar molecular structures but different crystal structures
;
_journal_coeditor_code SK3273
_journal_issue 12
_journal_name_full 'Acta Crystallographica Section C'
_journal_page_first o643
_journal_page_last o648
_journal_paper_doi 10.1107/S010827010803669X
_journal_volume 64
_journal_year 2008
_chemical_formula_iupac 'C19 H17 N5 O2'
_chemical_formula_moiety 'C19 H17 N5 O2'
_chemical_formula_sum 'C19 H17 N5 O2'
_chemical_formula_weight 347.38
_chemical_name_systematic
;
2-Amino-4-methoxy-6-(4-methoxyphenyl)-11<i>H</i>-pyrimido[4,5-
<i>b</i>][1,4]benzodiazepine
;
_space_group_IT_number 14
_symmetry_cell_setting monoclinic
_symmetry_space_group_name_Hall '-P 2yn'
_symmetry_space_group_name_H-M 'P 1 21/n 1'
_atom_sites_solution_hydrogens geom
_atom_sites_solution_primary direct
_atom_sites_solution_secondary difmap
_cell_angle_alpha 90.00
_cell_angle_beta 95.343(12)
_cell_angle_gamma 90.00
_cell_formula_units_Z 4
_cell_length_a 7.6718(18)
_cell_length_b 13.2928(15)
_cell_length_c 15.969(2)
_cell_measurement_reflns_used 3072
_cell_measurement_temperature 120(2)
_cell_measurement_theta_max 25.99
_cell_measurement_theta_min 3.84
_cell_volume 1621.4(5)
_computing_cell_refinement 'DIRAX/LSQ (Duisenberg <i>et al.</i>,  2000)'
_computing_data_collection 'COLLECT (Nonius, 1999)'
_computing_data_reduction 'EVALCCD (Duisenberg <i>et al.</i>,  2003)'
_computing_molecular_graphics 'PLATON (Spek, 2003)'
_computing_publication_material 'SHELXL97 (Sheldrick, 2008) and PRPKAPPA (Ferguson, 1999)'
_computing_structure_refinement 'OSCAIL (McArdle, 2003) and SHELXL97 (Sheldrick, 2008)'
_computing_structure_solution 'SIR2004 (Burla <i>et al.</i>,  2005)'
_diffrn_ambient_temperature 120(2)
_diffrn_detector_area_resol_mean 9.091
_diffrn_measured_fraction_theta_full 0.995
_diffrn_measured_fraction_theta_max 0.965
_diffrn_measurement_device_type 'Bruker Nonius KappaCCD area-detector'
_diffrn_measurement_method '\f and \w'
_diffrn_radiation_monochromator graphite
_diffrn_radiation_source 'Bruker Nonius FR591 rotating anode'
_diffrn_radiation_type 'Mo K\a'
_diffrn_radiation_wavelength 0.71073
_diffrn_reflns_av_R_equivalents 0.1789
_diffrn_reflns_av_sigmaI/netI 0.1536
_diffrn_reflns_limit_h_max 8
_diffrn_reflns_limit_h_min -9
_diffrn_reflns_limit_k_max 14
_diffrn_reflns_limit_k_min -16
_diffrn_reflns_limit_l_max 19
_diffrn_reflns_limit_l_min -19
_diffrn_reflns_number 22968
_diffrn_reflns_theta_full 25.00
_diffrn_reflns_theta_max 25.99
_diffrn_reflns_theta_min 3.84
_diffrn_standards_decay_% 0
_diffrn_standards_number 0
_exptl_absorpt_coefficient_mu 0.097
_exptl_absorpt_correction_T_max 0.992
_exptl_absorpt_correction_T_min 0.974
_exptl_absorpt_correction_type multi-scan
_exptl_absorpt_process_details '(SADABS; Sheldrick, 2003)'
_exptl_crystal_colour yellow
_exptl_crystal_density_diffrn 1.423
_exptl_crystal_density_method 'not measured'
_exptl_crystal_description lath
_exptl_crystal_F_000 728
_exptl_crystal_size_max 0.17
_exptl_crystal_size_mid 0.15
_exptl_crystal_size_min 0.08
_refine_diff_density_max 0.304
_refine_diff_density_min -0.317
_refine_ls_extinction_method none
_refine_ls_goodness_of_fit_ref 0.944
_refine_ls_hydrogen_treatment constr
_refine_ls_matrix_type full
_refine_ls_number_parameters 237
_refine_ls_number_reflns 3072
_refine_ls_number_restraints 0
_refine_ls_restrained_S_all 0.944
_refine_ls_R_factor_all 0.2114
_refine_ls_R_factor_gt 0.0693
_refine_ls_shift/su_max 0.000
_refine_ls_shift/su_mean 0.000
_refine_ls_structure_factor_coef Fsqd
_refine_ls_weighting_details 'w = 1/[\s^2^(Fo^2^)+(0.0939P)^2^] where P=(Fo^2^+2Fc^2^)/3'
_refine_ls_weighting_scheme calc
_refine_ls_wR_factor_gt 0.1477
_refine_ls_wR_factor_ref 0.1892
_reflns_number_gt 1312
_reflns_number_total 3072
_reflns_threshold_expression I>2\s(I)
_cod_data_source_file sk3273.cif
_cod_data_source_block IV
_cod_original_cell_volume 1621.5(5)
_cod_original_sg_symbol_H-M 'P 21/n'
_cod_database_code 2016879
_cod_database_fobs_code 2016879

loop_
_symmetry_equiv_pos_as_xyz
'x, y, z'
'-x+1/2, y+1/2, -z+1/2'
'-x, -y, -z'
'x-1/2, -y-1/2, z-1/2'

loop_
_atom_site_type_symbol
_atom_site_label
_atom_site_fract_x
_atom_site_fract_y
_atom_site_fract_z
_atom_site_U_iso_or_equiv
_atom_site_adp_type
_atom_site_calc_flag
_atom_site_refinement_flags
_atom_site_occupancy
O O4 0.6006(3) 0.66252(18) 0.17304(15) 0.0334(7) Uani d . 1
O O64 0.3677(4) 1.2297(2) 0.31953(17) 0.0427(8) Uani d . 1
N N1 0.5693(4) 0.4980(2) 0.38468(19) 0.0304(8) Uani d . 1
N N2 0.7098(4) 0.3710(2) 0.3202(2) 0.0365(9) Uani d . 1
N N3 0.6431(4) 0.5125(2) 0.24295(19) 0.0298(8) Uani d . 1
N N5 0.4992(4) 0.7610(2) 0.30853(18) 0.0296(8) Uani d . 1
N N11 0.4328(4) 0.6288(2) 0.45010(19) 0.0309(8) Uani d . 1
C C2 0.6382(5) 0.4642(3) 0.3164(2) 0.0289(10) Uani d . 1
C C4 0.5892(5) 0.6078(3) 0.2429(2) 0.0271(9) Uani d . 1
C C4a 0.5217(5) 0.6551(3) 0.3108(2) 0.0260(9) Uani d . 1
C C6 0.3788(5) 0.8058(3) 0.3454(2) 0.0290(10) Uani d . 1
C C6a 0.2346(5) 0.7562(3) 0.3870(2) 0.0307(10) Uani d . 1
C C7 0.0642(5) 0.7951(3) 0.3728(2) 0.0318(10) Uani d . 1
C C8 -0.0743(5) 0.7494(3) 0.4068(2) 0.0348(10) Uani d . 1
C C9 -0.0465(5) 0.6642(3) 0.4559(3) 0.0358(11) Uani d . 1
C C10 0.1197(5) 0.6255(3) 0.4700(2) 0.0344(10) Uani d . 1
C C10a 0.2613(5) 0.6708(3) 0.4351(2) 0.0277(9) Uani d . 1
C C11a 0.5067(5) 0.5930(3) 0.3794(2) 0.0305(10) Uani d . 1
C C41 0.6586(6) 0.6116(3) 0.1016(2) 0.0399(11) Uani d . 1
C C61 0.3751(5) 0.9178(3) 0.3404(2) 0.0288(9) Uani d . 1
C C62 0.3221(5) 0.9755(3) 0.4052(2) 0.0323(10) Uani d . 1
C C63 0.3166(5) 1.0795(3) 0.4006(2) 0.0330(10) Uani d . 1
C C64 0.3658(5) 1.1267(3) 0.3305(2) 0.0299(10) Uani d . 1
C C65 0.4222(5) 1.0708(3) 0.2646(2) 0.0354(10) Uani d . 1
C C66 0.4278(5) 0.9680(3) 0.2703(2) 0.0287(10) Uani d . 1
C C641 0.2923(6) 1.2875(3) 0.3773(3) 0.0386(11) Uani d . 1
H H21 0.7000 0.3350 0.3658 0.044 Uiso d R 1
H H22 0.7553 0.3384 0.2795 0.044 Uiso d R 1
H H11 0.4281 0.5876 0.4930 0.037 Uiso d R 1
H H7 0.0441 0.8537 0.3392 0.038 Uiso calc R 1
H H8 -0.1889 0.7764 0.3964 0.042 Uiso calc R 1
H H9 -0.1415 0.6327 0.4797 0.043 Uiso calc R 1
H H10 0.1389 0.5672 0.5040 0.041 Uiso calc R 1
H H41A 0.7774 0.5858 0.1156 0.060 Uiso calc R 1
H H41B 0.6586 0.6588 0.0544 0.060 Uiso calc R 1
H H41C 0.5794 0.5555 0.0858 0.060 Uiso calc R 1
H H62 0.2886 0.9430 0.4542 0.039 Uiso calc R 1
H H63 0.2790 1.1178 0.4459 0.040 Uiso calc R 1
H H65 0.4567 1.1037 0.2159 0.042 Uiso calc R 1
H H66 0.4684 0.9301 0.2255 0.034 Uiso calc R 1
H H64A 0.1685 1.2692 0.3775 0.058 Uiso calc R 1
H H64B 0.3017 1.3587 0.3625 0.058 Uiso calc R 1
H H64C 0.3526 1.2759 0.4333 0.058 Uiso calc R 1

loop_
_atom_site_aniso_label
_atom_site_aniso_U_11
_atom_site_aniso_U_22
_atom_site_aniso_U_33
_atom_site_aniso_U_12
_atom_site_aniso_U_13
_atom_site_aniso_U_23
O4 0.0461(19) 0.0330(16) 0.0218(14) 0.0040(13) 0.0067(12) 0.0018(13)
O64 0.048(2) 0.0305(17) 0.0501(19) -0.0001(14) 0.0097(15) 0.0035(14)
N1 0.033(2) 0.0271(19) 0.0309(19) 0.0028(15) 0.0032(15) 0.0037(15)
N2 0.046(2) 0.030(2) 0.0334(19) 0.0069(17) 0.0065(17) 0.0010(15)
N3 0.034(2) 0.0273(19) 0.0280(18) -0.0008(15) 0.0017(15) 0.0004(15)
N5 0.035(2) 0.0259(19) 0.0276(18) -0.0002(15) -0.0010(15) 0.0001(15)
N11 0.036(2) 0.035(2) 0.0215(17) 0.0049(16) 0.0033(15) 0.0030(15)
C2 0.030(3) 0.032(2) 0.025(2) 0.0017(19) 0.0015(18) 0.001(2)
C4 0.028(2) 0.031(2) 0.022(2) -0.0038(18) -0.0004(17) 0.0012(19)
C4a 0.026(2) 0.029(2) 0.022(2) -0.0007(17) -0.0005(17) 0.0012(18)
C6 0.033(3) 0.027(2) 0.026(2) 0.0018(19) 0.0004(19) -0.0022(18)
C6a 0.038(3) 0.029(2) 0.025(2) -0.0025(19) 0.0036(19) -0.0022(19)
C7 0.038(3) 0.026(2) 0.031(2) 0.003(2) 0.0020(19) -0.0009(18)
C8 0.034(3) 0.041(3) 0.028(2) 0.001(2) -0.0019(19) -0.005(2)
C9 0.032(3) 0.039(3) 0.039(2) -0.007(2) 0.013(2) -0.005(2)
C10 0.040(3) 0.032(2) 0.032(2) -0.002(2) 0.007(2) -0.0008(19)
C10a 0.033(3) 0.024(2) 0.026(2) 0.0006(19) 0.0022(18) -0.0030(18)
C11a 0.030(2) 0.034(2) 0.027(2) -0.0033(19) 0.0003(18) -0.004(2)
C41 0.046(3) 0.044(3) 0.030(2) 0.003(2) 0.008(2) 0.001(2)
C61 0.027(2) 0.032(2) 0.027(2) -0.0009(19) -0.0010(18) 0.0025(19)
C62 0.038(3) 0.031(2) 0.028(2) -0.005(2) 0.0037(18) 0.0038(19)
C63 0.039(3) 0.030(2) 0.031(2) -0.0025(19) 0.0067(19) -0.0054(19)
C64 0.028(2) 0.029(2) 0.033(2) 0.0010(18) 0.0009(18) 0.001(2)
C65 0.038(3) 0.039(3) 0.030(2) 0.002(2) 0.0059(19) 0.009(2)
C66 0.027(2) 0.030(2) 0.028(2) 0.0013(18) -0.0006(17) 0.0024(19)
C641 0.045(3) 0.023(2) 0.045(3) -0.006(2) -0.009(2) 0.002(2)

loop_
_atom_type_symbol
_atom_type_description
_atom_type_scat_dispersion_real
_atom_type_scat_dispersion_imag
_atom_type_scat_source
C C 0.0033 0.0016 'International Tables Vol C Tables 4.2.6.8 and 6.1.1.4'
H H 0.0000 0.0000 'International Tables Vol C Tables 4.2.6.8 and 6.1.1.4'
N N 0.0061 0.0033 'International Tables Vol C Tables 4.2.6.8 and 6.1.1.4'
O O 0.0106 0.0060 'International Tables Vol C Tables 4.2.6.8 and 6.1.1.4'

loop_
_geom_angle_atom_site_label_1
_geom_angle_atom_site_label_2
_geom_angle_atom_site_label_3
_geom_angle
_geom_angle_publ_flag
C4 O4 C41 117.1(3) no
C641 O64 C64 117.4(3) no
C2 N1 C11a 115.5(3) no
C2 N2 H21 117.9 no
C2 N2 H22 127.2 no
H21 N2 H22 114.5 no
C4 N3 C2 115.0(3) no
C6 N5 C4a 122.6(3) no
C11a N11 C10a 115.8(3) no
C11a N11 H11 117.8 no
C10a N11 H11 105.6 no
N1 C2 N3 126.8(3) no
N1 C2 N2 117.5(3) no
N3 C2 N2 115.7(3) no
N3 C4 O4 118.1(3) no
N3 C4 C4a 124.5(3) no
O4 C4 C4a 117.4(3) no
C11a C4a C4 114.3(3) no
C11a C4a N5 126.3(3) no
C4 C4a N5 118.7(3) no
N5 C6 C61 116.7(3) no
N5 C6 C6a 126.3(3) no
C61 C6 C6a 116.9(3) no
C10a C6a C7 118.8(4) no
C10a C6a C6 122.3(4) no
C7 C6a C6 118.9(3) no
C8 C7 C6a 121.0(4) no
C8 C7 H7 119.5 no
C6a C7 H7 119.5 no
C7 C8 C9 120.0(4) no
C7 C8 H8 120.0 no
C9 C8 H8 120.0 no
C10 C9 C8 119.4(4) no
C10 C9 H9 120.3 no
C8 C9 H9 120.3 no
C9 C10 C10a 121.0(4) no
C9 C10 H10 119.5 no
C10a C10 H10 119.5 no
C6a C10a C10 119.7(4) no
C6a C10a N11 120.2(3) no
C10 C10a N11 120.1(4) no
N1 C11a C4a 123.4(3) no
N1 C11a N11 116.0(3) no
C4a C11a N11 120.5(3) no
O4 C41 H41A 109.5 no
O4 C41 H41B 109.5 no
H41A C41 H41B 109.5 no
O4 C41 H41C 109.5 no
H41A C41 H41C 109.5 no
H41B C41 H41C 109.5 no
C62 C61 C66 117.7(3) no
C62 C61 C6 121.3(3) no
C66 C61 C6 121.0(3) no
C61 C62 C63 121.7(4) no
C61 C62 H62 119.2 no
C63 C62 H62 119.2 no
C64 C63 C62 119.4(4) no
C64 C63 H63 120.3 no
C62 C63 H63 120.3 no
C63 C64 O64 124.5(4) no
C63 C64 C65 120.3(4) no
O64 C64 C65 115.2(3) no
C66 C65 C64 119.5(4) no
C66 C65 H65 120.2 no
C64 C65 H65 120.2 no
C65 C66 C61 121.3(4) no
C65 C66 H66 119.3 no
C61 C66 H66 119.3 no
O64 C641 H64A 109.5 no
O64 C641 H64B 109.5 no
H64A C641 H64B 109.5 no
O64 C641 H64C 109.5 no
H64A C641 H64C 109.5 no
H64B C641 H64C 109.5 no

loop_
_geom_bond_atom_site_label_1
_geom_bond_atom_site_label_2
_geom_bond_distance
_geom_bond_publ_flag
O4 C4 1.341(4) no
O4 C41 1.433(4) no
O64 C641 1.370(5) no
O64 C64 1.380(4) no
N1 C2 1.333(4) no
N1 C11a 1.351(5) no
N2 C2 1.354(4) no
N2 H21 0.8799 no
N2 H22 0.8801 no
N3 C4 1.333(4) no
N3 C2 1.341(4) no
N5 C6 1.286(4) no
N5 C4a 1.418(4) no
N11 C11a 1.393(5) no
N11 C10a 1.429(5) no
N11 H11 0.8801 no
C4 C4a 1.394(5) no
C4a C11a 1.386(5) no
C6 C61 1.492(5) no
C6 C6a 1.495(5) no
C6a C10a 1.376(5) no
C6a C7 1.404(5) no
C7 C8 1.379(5) no
C7 H7 0.95 no
C8 C9 1.383(5) no
C8 H8 0.95 no
C9 C10 1.373(6) no
C9 H9 0.95 no
C10 C10a 1.402(5) no
C10 H10 0.95 no
C41 H41A 0.98 no
C41 H41B 0.98 no
C41 H41C 0.98 no
C61 C62 1.379(5) no
C61 C66 1.395(5) no
C62 C63 1.386(5) no
C62 H62 0.95 no
C63 C64 1.367(5) no
C63 H63 0.95 no
C64 C65 1.391(5) no
C65 C66 1.370(5) no
C65 H65 0.95 no
C66 H66 0.95 no
C641 H64A 0.98 no
C641 H64B 0.98 no
C641 H64C 0.98 no

loop_
_geom_hbond_atom_site_label_D
_geom_hbond_atom_site_label_H
_geom_hbond_atom_site_label_A
_geom_hbond_site_symmetry_A
_geom_hbond_distance_DH
_geom_hbond_distance_HA
_geom_hbond_distance_DA
_geom_hbond_angle_DHA
_geom_hbond_publ_flag
N11 H11 N1 3_666 0.88 2.26 3.132(4) 171 no
C65 H65 Cg 2_555 0.95 2.61 3.492(4) 155 no

loop_
_geom_torsion_atom_site_label_1
_geom_torsion_atom_site_label_2
_geom_torsion_atom_site_label_3
_geom_torsion_atom_site_label_4
_geom_torsion
_geom_torsion_publ_flag
C11a N1 C2 N3 -3.7(6) no
C11a N1 C2 N2 177.1(3) no
C4 N3 C2 N1 7.5(6) no
C4 N3 C2 N2 -173.2(3) no
C2 N3 C4 O4 176.0(3) no
C2 N3 C4 C4a -3.9(5) no
C41 O4 C4 N3 4.4(5) no
C41 O4 C4 C4a -175.8(3) no
N3 C4 C4a C11a -2.8(5) no
O4 C4 C4a C11a 177.4(3) no
N3 C4 C4a N5 168.5(3) no
O4 C4 C4a N5 -11.3(5) no
C6 N5 C4a C11a -39.8(6) no
C6 N5 C4a C4 150.0(4) no
C4a N5 C6 C61 177.8(3) no
C4a N5 C6 C6a -7.2(6) no
N5 C6 C6a C10a 40.5(6) no
C61 C6 C6a C10a -144.4(4) no
N5 C6 C6a C7 -136.0(4) no
C61 C6 C6a C7 39.0(5) no
C10a C6a C7 C8 0.5(5) no
C6 C6a C7 C8 177.2(3) no
C6a C7 C8 C9 0.2(6) no
C7 C8 C9 C10 -0.4(6) no
C8 C9 C10 C10a -0.2(6) no
C7 C6a C10a C10 -1.1(5) no
C6 C6a C10a C10 -177.6(3) no
C7 C6a C10a N11 179.4(3) no
C6 C6a C10a N11 2.8(5) no
C9 C10 C10a C6a 1.0(6) no
C9 C10 C10a N11 -179.5(3) no
C11a N11 C10a C6a -64.1(4) no
C11a N11 C10a C10 116.4(4) no
C2 N1 C11a C4a -4.1(5) no
C2 N1 C11a N11 179.4(3) no
C4 C4a C11a N1 7.0(5) no
N5 C4a C11a N1 -163.5(4) no
C4 C4a C11a N11 -176.7(3) no
N5 C4a C11a N11 12.8(6) no
C10a N11 C11a N1 -128.3(4) no
C10a N11 C11a C4a 55.1(5) no
N5 C6 C61 C62 -147.2(4) no
C6a C6 C61 C62 37.3(5) no
N5 C6 C61 C66 31.9(5) no
C6a C6 C61 C66 -143.7(4) no
C66 C61 C62 C63 1.6(6) no
C6 C61 C62 C63 -179.3(4) no
C61 C62 C63 C64 -0.4(6) no
C62 C63 C64 O64 -179.1(4) no
C62 C63 C64 C65 -0.5(6) no
C641 O64 C64 C63 -9.6(6) no
C641 O64 C64 C65 171.7(3) no
C63 C64 C65 C66 0.2(6) no
O64 C64 C65 C66 178.9(3) no
C64 C65 C66 C61 1.1(6) no
C62 C61 C66 C65 -2.0(6) no
C6 C61 C66 C65 179.0(4) no

loop_
_cod_related_entry_id
_cod_related_entry_database
_cod_related_entry_code
1 ChemSpider 30654135
